data_7703650
loop_
_publ_author_name
'Shiga, Takuya'
'Kumamaru, Rina'
'Newton, Graham N.'
'Oshio, Hiroki'

_publ_section_title
;
 Heteroleptic iron(ii) complexes with naphthoquinone-type ligands.
;
_journal_issue 5
_journal_name_full 'Dalton transactions (Cambridge, England : 2003)'
_journal_page_first 1485
_journal_page_last 1491
_journal_paper_doi 10.1039/c9dt03946e
_journal_volume 49
_journal_year 2020
_chemical_formula_moiety 'C38 H22 Fe N8 O4, 2(C3 H7 N O) '
_chemical_formula_sum 'C44 H36 Fe N10 O6'
_chemical_formula_weight 856.68
_space_group_crystal_system orthorhombic
_space_group_IT_number 43
_space_group_name_Hall 'F 2 -2d'
_space_group_name_H-M_alt 'F d d 2'
_atom_sites_solution_hydrogens geom
_audit_creation_method SHELXL-2016/6
_audit_update_record
;
2019-09-30 deposited with the CCDC.	2019-12-27 downloaded from the CCDC.
;
_cell_angle_alpha 90
_cell_angle_beta 90
_cell_angle_gamma 90
_cell_formula_units_Z 8
_cell_length_a 17.374(3)
_cell_length_b 28.891(6)
_cell_length_c 16.217(3)
_cell_measurement_reflns_used 3634
_cell_measurement_temperature 100(2)
_cell_measurement_theta_max 26.10
_cell_measurement_theta_min 2.72
_cell_volume 8140(3)
_computing_cell_refinement 'Bruker SAINT'
_computing_data_collection 'Bruker APEX2'
_computing_data_reduction 'Bruker SAINT'
_computing_molecular_graphics 'Bruker SHELXTL'
_computing_publication_material 'Bruker SHELXTL'
_computing_structure_refinement 'SHELXL-2014 (Sheldrick 2014)'
_computing_structure_solution 'SHELXS-97 (Sheldrick 2008)'
_diffrn_ambient_temperature 100(2)
_diffrn_detector_area_resol_mean 8.366
_diffrn_measured_fraction_theta_full 0.999
_diffrn_measured_fraction_theta_max 0.995
_diffrn_measurement_device_type 'Bruker APEX-II CCD'
_diffrn_measurement_method '\f and \w scans'
_diffrn_radiation_type MoK\a
_diffrn_radiation_wavelength 0.71073
_diffrn_reflns_av_R_equivalents 0.0335
_diffrn_reflns_av_unetI/netI 0.0511
_diffrn_reflns_Laue_measured_fraction_full 0.999
_diffrn_reflns_Laue_measured_fraction_max 0.995
_diffrn_reflns_limit_h_max 21
_diffrn_reflns_limit_h_min -21
_diffrn_reflns_limit_k_max 20
_diffrn_reflns_limit_k_min -35
_diffrn_reflns_limit_l_max 20
_diffrn_reflns_limit_l_min -20
_diffrn_reflns_number 10689
_diffrn_reflns_point_group_measured_fraction_full 0.960
_diffrn_reflns_point_group_measured_fraction_max 0.948
_diffrn_reflns_theta_full 25.242
_diffrn_reflns_theta_max 26.488
_diffrn_reflns_theta_min 1.857
_diffrn_source 'fine-focus sealed tube'
_exptl_absorpt_coefficient_mu 0.433
_exptl_absorpt_correction_T_max 0.7454
_exptl_absorpt_correction_T_min 0.6795
_exptl_absorpt_correction_type empirical
_exptl_absorpt_process_details SADABS
_exptl_crystal_colour 'dark green'
_exptl_crystal_density_diffrn 1.398
_exptl_crystal_density_method 'not measured'
_exptl_crystal_description plates
_exptl_crystal_F_000 3552
_exptl_crystal_size_max 0.250
_exptl_crystal_size_mid 0.230
_exptl_crystal_size_min 0.100
_refine_diff_density_max 0.311
_refine_diff_density_min -0.311
_refine_diff_density_rms 0.044
_refine_ls_abs_structure_details
;
 Flack x determined using 1416 quotients [(I+)-(I-)]/[(I+)+(I-)]
 (Parsons, Flack and Wagner, Acta Cryst. B69 (2013) 249-259).
;
_refine_ls_abs_structure_Flack 0.020(9)
_refine_ls_extinction_method none
_refine_ls_goodness_of_fit_ref 1.018
_refine_ls_hydrogen_treatment constr
_refine_ls_matrix_type full
_refine_ls_number_parameters 278
_refine_ls_number_reflns 4009
_refine_ls_number_restraints 1
_refine_ls_restrained_S_all 1.018
_refine_ls_R_factor_all 0.0394
_refine_ls_R_factor_gt 0.0321
_refine_ls_shift/su_max 0.000
_refine_ls_shift/su_mean 0.000
_refine_ls_structure_factor_coef Fsqd
_refine_ls_weighting_details 'w=1/[\s^2^(Fo^2^)+(0.0307P)^2^] where P=(Fo^2^+2Fc^2^)/3'
_refine_ls_weighting_scheme calc
_refine_ls_wR_factor_gt 0.0662
_refine_ls_wR_factor_ref 0.0689
_reflns_Friedel_coverage 0.840
_reflns_Friedel_fraction_full 0.918
_reflns_Friedel_fraction_max 0.899
_reflns_number_gt 3588
_reflns_number_total 4009
_reflns_threshold_expression 'I > 2\s(I)'
_cod_data_source_file c9dt03946e2.cif
_cod_data_source_block Comp3
_cod_database_code 7703650
_shelx_shelxl_version_number 2016/6
_shelx_space_group_comment
;
The symmetry employed for this shelxl refinement is uniquely defined
by the following loop, which should always be used as a source of
symmetry information in preference to the above space-group names.
They are only intended as comments.
;
_shelx_estimated_absorpt_t_min 0.899
_shelx_estimated_absorpt_t_max 0.958

loop_
_space_group_symop_operation_xyz
'x, y, z'
'-x, -y, z'
'-x+1/4, y+1/4, z+1/4'
'x+1/4, -y+1/4, z+1/4'
'x, y+1/2, z+1/2'
'-x, -y+1/2, z+1/2'
'-x+1/4, y+3/4, z+3/4'
'x+1/4, -y+3/4, z+3/4'
'x+1/2, y, z+1/2'
'-x+1/2, -y, z+1/2'
'-x+3/4, y+1/4, z+3/4'
'x+3/4, -y+1/4, z+3/4'
'x+1/2, y+1/2, z'
'-x+1/2, -y+1/2, z'
'-x+3/4, y+3/4, z+1/4'
'x+3/4, -y+3/4, z+1/4'

loop_
_atom_site_label
_atom_site_type_symbol
_atom_site_fract_x
_atom_site_fract_y
_atom_site_fract_z
_atom_site_U_iso_or_equiv
_atom_site_adp_type
_atom_site_occupancy
_atom_site_site_symmetry_order
_atom_site_calc_flag
_atom_site_refinement_flags_posn
_atom_site_refinement_flags_adp
_atom_site_refinement_flags_occupancy
_atom_site_disorder_assembly
_atom_site_disorder_group
N1 N 0.00802(13) 0.05377(9) -0.20653(15) 0.0137(6) Uani 1 1 d . . . . .
C5 C 0.08095(17) 0.06775(11) -0.22328(18) 0.0149(6) Uani 1 1 d . . . . .
Fe1 Fe 0.000000 0.000000 -0.12690(3) 0.01316(14) Uani 1 2 d S T P . .
N2 N 0.11345(12) 0.00132(9) -0.14060(16) 0.0144(6) Uani 1 1 d . . . . .
N4 N -0.00209(12) -0.04255(9) -0.03879(17) 0.0158(6) Uani 1 1 d . . . . .
H20 H -0.003606 -0.072600 -0.047511 0.019 Uiso 1 1 calc R U . . .
C7 C 0.17981(15) -0.01973(10) -0.11556(18) 0.0143(6) Uani 1 1 d . . . . .
N3 N 0.21534(14) 0.04248(8) -0.19207(15) 0.0158(6) Uani 1 1 d . . . . .
C8 C 0.24168(16) 0.00568(10) -0.14694(17) 0.0140(7) Uani 1 1 d . . . . .
C9 C 0.32274(15) -0.00573(10) -0.1325(2) 0.0182(6) Uani 1 1 d . . . . .
O1 O 0.13861(12) -0.08966(7) -0.05143(14) 0.0251(5) Uani 1 1 d . . . . .
O2 O 0.37654(12) 0.01785(8) -0.15660(15) 0.0280(6) Uani 1 1 d . . . . .
C10 C 0.33555(18) -0.04881(10) -0.08267(19) 0.0189(7) Uani 1 1 d . . . . .
C6 C 0.13921(16) 0.03785(10) -0.18624(19) 0.0141(6) Uani 1 1 d . . . . .
C15 C 0.27340(17) -0.07468(10) -0.05088(19) 0.0166(6) Uani 1 1 d . . . . .
C16 C 0.19048(16) -0.06317(10) -0.07052(19) 0.0173(7) Uani 1 1 d . . . . .
C14 C 0.28769(19) -0.11323(11) -0.0019(2) 0.0232(7) Uani 1 1 d . . . . .
H14 H 0.245891 -0.130026 0.021137 0.028 Uiso 1 1 calc R U . . .
C11 C 0.41051(17) -0.06292(12) -0.0659(2) 0.0265(8) Uani 1 1 d . . . . .
H11 H 0.452742 -0.045804 -0.087230 0.032 Uiso 1 1 calc R U . . .
C13 C 0.3628(2) -0.12732(13) 0.0135(2) 0.0292(9) Uani 1 1 d . . . . .
H13 H 0.372372 -0.154255 0.045456 0.035 Uiso 1 1 calc R U . . .
C12 C 0.4236(2) -0.10186(12) -0.0182(3) 0.0332(9) Uani 1 1 d . . . . .
H12 H 0.474989 -0.111247 -0.006941 0.040 Uiso 1 1 calc R U . . .
C2 C -0.03723(18) 0.11948(11) -0.2825(2) 0.0220(7) Uani 1 1 d . . . . .
H2 H -0.079539 0.137304 -0.301634 0.026 Uiso 1 1 calc R U . . .
C1 C -0.04970(17) 0.08025(11) -0.23585(19) 0.0181(7) Uani 1 1 d . . . . .
H1 H -0.101223 0.071523 -0.223886 0.022 Uiso 1 1 calc R U . . .
C4 C 0.09734(17) 0.10614(11) -0.2706(2) 0.0215(8) Uani 1 1 d . . . . .
H4 H 0.149221 0.114263 -0.282099 0.026 Uiso 1 1 calc R U . . .
C3 C 0.03762(18) 0.13274(11) -0.3012(2) 0.0246(8) Uani 1 1 d . . . . .
H3 H 0.047499 0.159312 -0.334022 0.030 Uiso 1 1 calc R U . . .
C17 C -0.00120(18) -0.02535(10) 0.03621(19) 0.0177(7) Uani 1 1 d . . . . .
C18 C -0.00113(17) -0.04946(11) 0.1128(2) 0.0247(7) Uani 1 1 d . . . . .
H18 H -0.001779 -0.082335 0.114086 0.030 Uiso 1 1 calc R U . . .
C19 C -0.00014(19) -0.02467(11) 0.1843(2) 0.0287(8) Uani 1 1 d . . . . .
H19 H 0.000389 -0.040688 0.235457 0.034 Uiso 1 1 calc R U . . .
N5 N 0.24532(16) -0.03584(9) -0.35885(17) 0.0264(7) Uani 1 1 d . . . . .
C21 C 0.1688(2) -0.02798(13) -0.3923(2) 0.0395(10) Uani 1 1 d . . . . .
H21A H 0.143353 -0.003278 -0.361121 0.059 Uiso 1 1 calc R U . . .
H21B H 0.138490 -0.056497 -0.387996 0.059 Uiso 1 1 calc R U . . .
H21C H 0.172908 -0.018885 -0.450356 0.059 Uiso 1 1 calc R U . . .
C22 C 0.3012(2) 0.00118(12) -0.3701(3) 0.0378(9) Uani 1 1 d . . . . .
H22A H 0.313077 0.004458 -0.428830 0.057 Uiso 1 1 calc R U . . .
H22B H 0.348327 -0.006270 -0.339684 0.057 Uiso 1 1 calc R U . . .
H22C H 0.279675 0.030273 -0.349189 0.057 Uiso 1 1 calc R U . . .
O3 O 0.21861(12) -0.10715(8) -0.30611(17) 0.0323(6) Uani 1 1 d . . . . .
C20 C 0.26301(19) -0.07507(11) -0.3195(2) 0.0282(8) Uani 1 1 d . . . . .
H23 H 0.314369 -0.078354 -0.300247 0.034 Uiso 1 1 calc R U . . .

loop_
_atom_site_aniso_label
_atom_site_aniso_U_11
_atom_site_aniso_U_22
_atom_site_aniso_U_33
_atom_site_aniso_U_23
_atom_site_aniso_U_13
_atom_site_aniso_U_12
N1 0.0146(13) 0.0145(13) 0.0119(14) -0.0010(11) -0.0017(10) -0.0007(10)
C5 0.0151(14) 0.0149(15) 0.0147(16) -0.0011(12) -0.0010(12) -0.0002(12)
Fe1 0.0121(3) 0.0129(3) 0.0144(3) 0.000 0.000 -0.0016(3)
N2 0.0129(11) 0.0115(10) 0.0188(17) 0.0003(12) -0.0005(11) -0.0024(11)
N4 0.0154(13) 0.0114(14) 0.0206(15) -0.0016(11) 0.0002(11) -0.0026(10)
C7 0.0170(15) 0.0109(13) 0.0150(17) -0.0012(13) -0.0008(12) 0.0003(11)
N3 0.0145(13) 0.0156(14) 0.0173(14) 0.0014(11) 0.0017(11) -0.0002(11)
C8 0.0157(14) 0.0112(15) 0.0150(18) -0.0007(13) -0.0008(11) 0.0018(12)
C9 0.0165(14) 0.0191(16) 0.0189(16) -0.0011(15) -0.0004(16) -0.0001(13)
O1 0.0213(11) 0.0180(12) 0.0360(15) 0.0113(10) -0.0020(10) -0.0032(10)
O2 0.0159(11) 0.0265(12) 0.0417(16) 0.0090(11) 0.0022(9) -0.0008(9)
C10 0.0219(17) 0.0137(15) 0.0211(18) -0.0006(13) -0.0031(13) 0.0033(13)
C6 0.0138(14) 0.0147(15) 0.0138(15) 0.0021(12) 0.0005(12) -0.0025(12)
C15 0.0191(15) 0.0128(15) 0.0179(16) -0.0019(12) -0.0043(12) 0.0024(13)
C16 0.0192(16) 0.0156(15) 0.0171(17) -0.0022(13) -0.0024(13) -0.0006(13)
C14 0.0269(18) 0.0156(16) 0.0269(19) 0.0028(14) -0.0076(14) -0.0016(13)
C11 0.0193(16) 0.0272(19) 0.033(2) 0.0026(16) -0.0033(15) 0.0057(15)
C13 0.033(2) 0.0212(17) 0.033(2) 0.0046(16) -0.0109(16) 0.0066(16)
C12 0.0224(18) 0.031(2) 0.046(2) 0.0010(18) -0.0070(16) 0.0102(16)
C2 0.0174(16) 0.0240(18) 0.0247(19) 0.0043(15) -0.0036(13) 0.0051(14)
C1 0.0159(15) 0.0189(16) 0.0195(17) 0.0014(14) -0.0037(13) 0.0029(13)
C4 0.0143(16) 0.0201(17) 0.030(2) 0.0081(15) -0.0002(13) -0.0028(13)
C3 0.0251(17) 0.0200(17) 0.029(2) 0.0097(15) -0.0012(15) -0.0020(14)
C17 0.0203(15) 0.0137(16) 0.0190(17) -0.0001(12) -0.0016(13) -0.0014(13)
C18 0.0359(19) 0.0166(15) 0.0216(18) 0.0002(14) 0.0006(16) -0.0047(14)
C19 0.045(2) 0.0231(17) 0.0184(18) 0.0045(14) -0.0005(17) -0.0040(16)
N5 0.0326(15) 0.0217(13) 0.0249(19) 0.0041(11) 0.0050(13) -0.0004(13)
C21 0.042(2) 0.037(2) 0.040(2) 0.010(2) -0.0044(18) 0.0042(18)
C22 0.047(2) 0.0283(19) 0.038(2) 0.006(2) 0.0064(19) -0.0071(17)
O3 0.0224(12) 0.0211(12) 0.0534(18) 0.0071(12) 0.0084(12) 0.0017(10)
C20 0.0266(18) 0.0234(18) 0.035(2) 0.0008(16) 0.0059(15) 0.0038(15)

loop_
_atom_type_symbol
_atom_type_description
_atom_type_scat_dispersion_real
_atom_type_scat_dispersion_imag
_atom_type_scat_source
C C 0.0033 0.0016 'International Tables Vol C Tables 4.2.6.8 and 6.1.1.4'
H H 0.0000 0.0000 'International Tables Vol C Tables 4.2.6.8 and 6.1.1.4'
N N 0.0061 0.0033 'International Tables Vol C Tables 4.2.6.8 and 6.1.1.4'
O O 0.0106 0.0060 'International Tables Vol C Tables 4.2.6.8 and 6.1.1.4'
Fe Fe 0.3463 0.8444 'International Tables Vol C Tables 4.2.6.8 and 6.1.1.4'

loop_
_geom_angle_atom_site_label_1
_geom_angle_atom_site_label_2
_geom_angle_atom_site_label_3
_geom_angle
_geom_angle_site_symmetry_1
_geom_angle_site_symmetry_3
_geom_angle_publ_flag
C1 N1 C5 117.1(3) . . ?
C1 N1 Fe1 127.5(2) . . ?
C5 N1 Fe1 114.8(2) . . ?
N1 C5 C4 122.9(3) . . ?
N1 C5 C6 112.9(3) . . ?
C4 C5 C6 124.2(3) . . ?
N4 Fe1 N4 81.44(16) 2 . ?
N4 Fe1 N2 93.05(10) 2 . ?
N4 Fe1 N2 96.70(10) . . ?
N4 Fe1 N2 96.70(10) 2 2 ?
N4 Fe1 N2 93.05(10) . 2 ?
N2 Fe1 N2 167.14(16) . 2 ?
N4 Fe1 N1 170.04(11) 2 2 ?
N4 Fe1 N1 88.96(10) . 2 ?
N2 Fe1 N1 90.67(10) . 2 ?
N2 Fe1 N1 81.11(10) 2 2 ?
N4 Fe1 N1 88.96(10) 2 . ?
N4 Fe1 N1 170.04(11) . . ?
N2 Fe1 N1 81.11(10) . . ?
N2 Fe1 N1 90.67(10) 2 . ?
N1 Fe1 N1 100.75(14) 2 . ?
C6 N2 C7 103.2(2) . . ?
C6 N2 Fe1 113.67(19) . . ?
C7 N2 Fe1 142.9(2) . . ?
C17 N4 Fe1 117.0(2) . . ?
C17 N4 H20 121.5 . . ?
Fe1 N4 H20 121.5 . . ?
N2 C7 C8 107.9(2) . . ?
N2 C7 C16 129.6(3) . . ?
C8 C7 C16 122.3(2) . . ?
C6 N3 C8 102.5(2) . . ?
N3 C8 C7 110.2(2) . . ?
N3 C8 C9 125.5(3) . . ?
C7 C8 C9 124.3(3) . . ?
O2 C9 C8 124.0(3) . . ?
O2 C9 C10 121.4(3) . . ?
C8 C9 C10 114.5(3) . . ?
C11 C10 C15 119.3(3) . . ?
C11 C10 C9 119.2(3) . . ?
C15 C10 C9 121.5(3) . . ?
N3 C6 N2 116.2(3) . . ?
N3 C6 C5 126.8(3) . . ?
N2 C6 C5 117.0(2) . . ?
C14 C15 C10 119.8(3) . . ?
C14 C15 C16 117.8(3) . . ?
C10 C15 C16 122.4(3) . . ?
O1 C16 C7 124.8(3) . . ?
O1 C16 C15 120.7(3) . . ?
C7 C16 C15 114.5(2) . . ?
C13 C14 C15 120.3(3) . . ?
C13 C14 H14 119.8 . . ?
C15 C14 H14 119.8 . . ?
C12 C11 C10 120.1(3) . . ?
C12 C11 H11 119.9 . . ?
C10 C11 H11 119.9 . . ?
C12 C13 C14 119.6(3) . . ?
C12 C13 H13 120.2 . . ?
C14 C13 H13 120.2 . . ?
C11 C12 C13 120.8(3) . . ?
C11 C12 H12 119.6 . . ?
C13 C12 H12 119.6 . . ?
C1 C2 C3 119.6(3) . . ?
C1 C2 H2 120.2 . . ?
C3 C2 H2 120.2 . . ?
N1 C1 C2 122.9(3) . . ?
N1 C1 H1 118.6 . . ?
C2 C1 H1 118.6 . . ?
C5 C4 C3 119.5(3) . . ?
C5 C4 H4 120.3 . . ?
C3 C4 H4 120.3 . . ?
C4 C3 C2 118.1(3) . . ?
C4 C3 H3 121.0 . . ?
C2 C3 H3 121.0 . . ?
N4 C17 C18 128.5(3) . . ?
N4 C17 C17 112.23(18) . 2 ?
C18 C17 C17 119.26(17) . 2 ?
C19 C18 C17 119.0(3) . . ?
C19 C18 H18 120.5 . . ?
C17 C18 H18 120.5 . . ?
C18 C19 C19 121.71(18) . 2 ?
C18 C19 H19 119.1 . . ?
C19 C19 H19 119.1 2 . ?
C20 N5 C21 121.4(3) . . ?
C20 N5 C22 122.0(3) . . ?
C21 N5 C22 116.6(3) . . ?
N5 C21 H21A 109.5 . . ?
N5 C21 H21B 109.5 . . ?
H21A C21 H21B 109.5 . . ?
N5 C21 H21C 109.5 . . ?
H21A C21 H21C 109.5 . . ?
H21B C21 H21C 109.5 . . ?
N5 C22 H22A 109.5 . . ?
N5 C22 H22B 109.5 . . ?
H22A C22 H22B 109.5 . . ?
N5 C22 H22C 109.5 . . ?
H22A C22 H22C 109.5 . . ?
H22B C22 H22C 109.5 . . ?
O3 C20 N5 125.5(3) . . ?
O3 C20 H23 117.2 . . ?
N5 C20 H23 117.2 . . ?

loop_
_geom_bond_atom_site_label_1
_geom_bond_atom_site_label_2
_geom_bond_distance
_geom_bond_site_symmetry_2
_geom_bond_publ_flag
N1 C1 1.348(4) . ?
N1 C5 1.357(4) . ?
N1 Fe1 2.025(3) . ?
C5 C4 1.378(4) . ?
C5 C6 1.460(4) . ?
Fe1 N4 1.885(3) 2 ?
Fe1 N4 1.885(3) . ?
Fe1 N2 1.984(2) . ?
Fe1 N2 1.984(2) 2 ?
N2 C6 1.365(4) . ?
N2 C7 1.365(3) . ?
N4 C17 1.314(4) . ?
N4 H20 0.8800 . ?
C7 C8 1.398(4) . ?
C7 C16 1.464(4) . ?
N3 C6 1.333(4) . ?
N3 C8 1.370(4) . ?
C8 C9 1.465(4) . ?
C9 O2 1.221(3) . ?
C9 C10 1.501(4) . ?
O1 C16 1.222(3) . ?
C10 C11 1.392(4) . ?
C10 C15 1.411(4) . ?
C15 C14 1.390(4) . ?
C15 C16 1.512(4) . ?
C14 C13 1.389(5) . ?
C14 H14 0.9500 . ?
C11 C12 1.385(5) . ?
C11 H11 0.9500 . ?
C13 C12 1.386(5) . ?
C13 H13 0.9500 . ?
C12 H12 0.9500 . ?
C2 C1 1.379(4) . ?
C2 C3 1.389(4) . ?
C2 H2 0.9500 . ?
C1 H1 0.9500 . ?
C4 C3 1.383(4) . ?
C4 H4 0.9500 . ?
C3 H3 0.9500 . ?
C17 C18 1.425(4) . ?
C17 C17 1.466(6) 2 ?
C18 C19 1.362(4) . ?
C18 H18 0.9500 . ?
C19 C19 1.426(7) 2 ?
C19 H19 0.9500 . ?
N5 C20 1.337(4) . ?
N5 C21 1.454(4) . ?
N5 C22 1.455(4) . ?
C21 H21A 0.9800 . ?
C21 H21B 0.9800 . ?
C21 H21C 0.9800 . ?
C22 H22A 0.9800 . ?
C22 H22B 0.9800 . ?
C22 H22C 0.9800 . ?
O3 C20 1.225(4) . ?
C20 H23 0.9500 . ?

loop_
_geom_torsion_atom_site_label_1
_geom_torsion_atom_site_label_2
_geom_torsion_atom_site_label_3
_geom_torsion_atom_site_label_4
_geom_torsion
_geom_torsion_site_symmetry_1
_geom_torsion_site_symmetry_2
_geom_torsion_site_symmetry_3
_geom_torsion_site_symmetry_4
_geom_torsion_publ_flag
C1 N1 C5 C4 -2.4(4) . . . . ?
Fe1 N1 C5 C4 -174.5(2) . . . . ?
C1 N1 C5 C6 177.8(3) . . . . ?
Fe1 N1 C5 C6 5.7(3) . . . . ?
N4 Fe1 N4 C17 -0.04(17) 2 . . . ?
N2 Fe1 N4 C17 92.0(2) . . . . ?
N2 Fe1 N4 C17 -96.4(2) 2 . . . ?
N1 Fe1 N4 C17 -177.4(2) 2 . . . ?
C6 N2 C7 C8 0.6(3) . . . . ?
Fe1 N2 C7 C8 -172.8(2) . . . . ?
C6 N2 C7 C16 -174.2(3) . . . . ?
Fe1 N2 C7 C16 12.4(6) . . . . ?
C6 N3 C8 C7 0.0(3) . . . . ?
C6 N3 C8 C9 -179.7(3) . . . . ?
N2 C7 C8 N3 -0.4(4) . . . . ?
C16 C7 C8 N3 174.9(3) . . . . ?
N2 C7 C8 C9 179.2(3) . . . . ?
C16 C7 C8 C9 -5.5(5) . . . . ?
N3 C8 C9 O2 3.4(5) . . . . ?
C7 C8 C9 O2 -176.2(3) . . . . ?
N3 C8 C9 C10 -178.4(3) . . . . ?
C7 C8 C9 C10 2.1(4) . . . . ?
O2 C9 C10 C11 -2.1(5) . . . . ?
C8 C9 C10 C11 179.6(3) . . . . ?
O2 C9 C10 C15 176.4(3) . . . . ?
C8 C9 C10 C15 -1.9(4) . . . . ?
C8 N3 C6 N2 0.5(3) . . . . ?
C8 N3 C6 C5 -179.7(3) . . . . ?
C7 N2 C6 N3 -0.7(3) . . . . ?
Fe1 N2 C6 N3 175.0(2) . . . . ?
C7 N2 C6 C5 179.5(3) . . . . ?
Fe1 N2 C6 C5 -4.9(3) . . . . ?
N1 C5 C6 N3 179.6(3) . . . . ?
C4 C5 C6 N3 -0.2(5) . . . . ?
N1 C5 C6 N2 -0.6(4) . . . . ?
C4 C5 C6 N2 179.6(3) . . . . ?
C11 C10 C15 C14 1.4(5) . . . . ?
C9 C10 C15 C14 -177.2(3) . . . . ?
C11 C10 C15 C16 -176.3(3) . . . . ?
C9 C10 C15 C16 5.1(5) . . . . ?
N2 C7 C16 O1 4.3(5) . . . . ?
C8 C7 C16 O1 -169.9(3) . . . . ?
N2 C7 C16 C15 -178.0(3) . . . . ?
C8 C7 C16 C15 7.9(4) . . . . ?
C14 C15 C16 O1 -7.7(4) . . . . ?
C10 C15 C16 O1 170.1(3) . . . . ?
C14 C15 C16 C7 174.4(3) . . . . ?
C10 C15 C16 C7 -7.8(4) . . . . ?
C10 C15 C14 C13 -2.3(5) . . . . ?
C16 C15 C14 C13 175.6(3) . . . . ?
C15 C10 C11 C12 -0.3(5) . . . . ?
C9 C10 C11 C12 178.3(3) . . . . ?
C15 C14 C13 C12 2.0(5) . . . . ?
C10 C11 C12 C13 0.1(6) . . . . ?
C14 C13 C12 C11 -0.9(6) . . . . ?
C5 N1 C1 C2 1.3(5) . . . . ?
Fe1 N1 C1 C2 172.2(2) . . . . ?
C3 C2 C1 N1 0.4(5) . . . . ?
N1 C5 C4 C3 1.7(5) . . . . ?
C6 C5 C4 C3 -178.5(3) . . . . ?
C5 C4 C3 C2 0.1(5) . . . . ?
C1 C2 C3 C4 -1.2(5) . . . . ?
Fe1 N4 C17 C18 -178.9(3) . . . . ?
Fe1 N4 C17 C17 0.1(4) . . . 2 ?
N4 C17 C18 C19 -180.0(3) . . . . ?
C17 C17 C18 C19 1.1(5) 2 . . . ?
C17 C18 C19 C19 0.6(6) . . . 2 ?
C21 N5 C20 O3 -1.5(5) . . . . ?
C22 N5 C20 O3 178.2(3) . . . . ?
